data_4518256
loop_
_publ_author_name
'Chen, Yahui'
'Fang, Yu'
'Gu, Hao'
'Qiang, Jian'
'Li, Haidong'
'Fan, Jiangli'
'Cao, Jianfang'
'Wang, Fang'
'Lu, Sheng'
'Chen, Xiaoqiang'

_publ_section_title
;
 Color-Tunable and ESIPT-Inspired Solid Fluorophores Based on
 Benzothiazole Derivatives: Aggregation-Induced Emission, Strong
 Solvatochromic Effect, and White Light Emission
;
_journal_name_full 'ACS Applied Materials &amp; Interfaces'
_journal_paper_doi 10.1021/acsami.0c16585
_journal_year 2020
_chemical_formula_moiety 'C16 H13 N O2 S'
_chemical_formula_sum 'C16 H13 N O2 S'
_chemical_formula_weight 283.33
_space_group_IT_number 14
_space_group_name_Hall '-P 2ybc'
_space_group_name_H-M_alt 'P 1 21/c 1'
_symmetry_cell_setting monoclinic
_symmetry_space_group_name_Hall '-P 2ybc'
_symmetry_space_group_name_H-M 'P 1 21/c 1'
_atom_sites_solution_hydrogens geom
_atom_sites_solution_primary direct
_atom_sites_solution_secondary difmap
_audit_creation_method SHELXL-97
_cell_angle_alpha 90.00
_cell_angle_beta 102.852(2)
_cell_angle_gamma 90.00
_cell_formula_units_Z 4
_cell_length_a 7.2703(14)
_cell_length_b 23.841(5)
_cell_length_c 7.9637(15)
_cell_measurement_reflns_used 4489
_cell_measurement_temperature 296(2)
_cell_measurement_theta_max 26.96
_cell_measurement_theta_min 2.76
_cell_volume 1345.8(5)
_computing_cell_refinement 'SAINT (Bruker, 2005)'
_computing_data_collection 'APEX2 (Bruker, 2005)'
_computing_data_reduction SAINT
_computing_molecular_graphics SHELXTL
_computing_publication_material SHELXTL
_computing_structure_refinement 'SHELXL-97 (Sheldrick, 1997)'
_computing_structure_solution 'SHELXS-97 (Sheldrick, 1990)'
_diffrn_ambient_temperature 296(2)
_diffrn_measured_fraction_theta_full 0.997
_diffrn_measured_fraction_theta_max 0.997
_diffrn_measurement_device_type 'Bruker APEX2 CCD'
_diffrn_measurement_method '\w scans'
_diffrn_radiation_monochromator graphite
_diffrn_radiation_source 'fine-focus sealed tube'
_diffrn_radiation_type MoK\a
_diffrn_radiation_wavelength 0.71073
_diffrn_reflns_av_R_equivalents 0.0266
_diffrn_reflns_av_sigmaI/netI 0.0217
_diffrn_reflns_limit_h_max 8
_diffrn_reflns_limit_h_min -8
_diffrn_reflns_limit_k_max 28
_diffrn_reflns_limit_k_min -28
_diffrn_reflns_limit_l_max 8
_diffrn_reflns_limit_l_min -9
_diffrn_reflns_number 9446
_diffrn_reflns_theta_full 25.00
_diffrn_reflns_theta_max 25.00
_diffrn_reflns_theta_min 1.71
_exptl_absorpt_coefficient_mu 0.240
_exptl_absorpt_correction_T_max 0.9535
_exptl_absorpt_correction_T_min 0.9490
_exptl_absorpt_correction_type multi-scan
_exptl_absorpt_process_details 'SADABS (Bruker, 2005)'
_exptl_crystal_colour Colorless
_exptl_crystal_density_diffrn 1.398
_exptl_crystal_density_method 'not measured'
_exptl_crystal_description Rodlike
_exptl_crystal_F_000 592
_exptl_crystal_size_max 0.22
_exptl_crystal_size_mid 0.21
_exptl_crystal_size_min 0.20
_refine_diff_density_max 0.682
_refine_diff_density_min -0.255
_refine_diff_density_rms 0.059
_refine_ls_extinction_method none
_refine_ls_goodness_of_fit_ref 1.038
_refine_ls_hydrogen_treatment constr
_refine_ls_matrix_type full
_refine_ls_number_parameters 183
_refine_ls_number_reflns 2373
_refine_ls_number_restraints 0
_refine_ls_restrained_S_all 1.038
_refine_ls_R_factor_all 0.0452
_refine_ls_R_factor_gt 0.0407
_refine_ls_shift/su_max 0.001
_refine_ls_shift/su_mean 0.000
_refine_ls_structure_factor_coef Fsqd
_refine_ls_weighting_details 'calc w=1/[\s^2^(Fo^2^)+(0.0635P)^2^+0.5742P] where P=(Fo^2^+2Fc^2^)/3'
_refine_ls_weighting_scheme calc
_refine_ls_wR_factor_gt 0.1126
_refine_ls_wR_factor_ref 0.1160
_reflns_number_gt 2116
_reflns_number_total 2373
_reflns_threshold_expression >2sigma(I)
_cod_data_source_file am0c16585_si_006.cif
_cod_data_source_block a1
_cod_depositor_comments
;
The following automatic conversions were performed:

data item '_symmetry_cell_setting' value 'Monoclinic' was changed to
'monoclinic' in accordance with the
/home/data/users/saulius/crontab/automatic-downloads/rss-feeds/ACS/lib/dictionaries/cif_core.dic
dictionary named 'cif_core.dic' version 2.4.2 last updated on
2011-04-26.

Automatic conversion script
Id: cif_fix_values 7556 2019-12-06 15:28:31Z antanas 
;
_cod_original_sg_symbol_H-M 'P 21/c'
_cod_database_code 4518256

loop_
_symmetry_equiv_pos_as_xyz
'x, y, z'
'-x, y+1/2, -z+1/2'
'-x, -y, -z'
'x, -y-1/2, z-1/2'

loop_
_atom_site_label
_atom_site_type_symbol
_atom_site_fract_x
_atom_site_fract_y
_atom_site_fract_z
_atom_site_U_iso_or_equiv
_atom_site_adp_type
_atom_site_occupancy
_atom_site_symmetry_multiplicity
_atom_site_calc_flag
_atom_site_refinement_flags
_atom_site_disorder_assembly
_atom_site_disorder_group
S1 S 0.14513(7) 0.56310(2) 0.33159(6) 0.04202(19) Uani 1 1 d . . .
C1 C 0.2675(3) 0.59049(7) 0.6476(2) 0.0374(4) Uani 1 1 d . . .
C9 C 0.2025(2) 0.42990(8) 0.2878(2) 0.0356(4) Uani 1 1 d . . .
C8 C 0.2589(2) 0.45317(8) 0.4520(2) 0.0331(4) Uani 1 1 d . . .
C13 C 0.3327(3) 0.41711(8) 0.5892(2) 0.0373(4) Uani 1 1 d . . .
H4 H 0.3717 0.4322 0.6991 0.045 Uiso 1 1 calc R . .
C7 C 0.2425(2) 0.51341(7) 0.4888(2) 0.0333(4) Uani 1 1 d . . .
C10 C 0.2128(3) 0.37209(8) 0.2641(2) 0.0416(4) Uani 1 1 d . . .
C12 C 0.3499(3) 0.35993(8) 0.5681(2) 0.0413(4) Uani 1 1 d . . .
C6 C 0.1846(3) 0.61460(8) 0.4884(3) 0.0409(4) Uani 1 1 d . . .
C11 C 0.2870(3) 0.33784(8) 0.4044(3) 0.0445(5) Uani 1 1 d . . .
H9 H 0.2946 0.2994 0.3879 0.053 Uiso 1 1 calc R . .
C2 C 0.3127(3) 0.62445(9) 0.7945(3) 0.0473(5) Uani 1 1 d . . .
H10 H 0.3673 0.6091 0.9013 0.057 Uiso 1 1 calc R . .
C5 C 0.1436(3) 0.67174(9) 0.4740(3) 0.0506(5) Uani 1 1 d . . .
H11 H 0.0862 0.6874 0.3684 0.061 Uiso 1 1 calc R . .
C3 C 0.2747(3) 0.68095(9) 0.7781(3) 0.0530(5) Uani 1 1 d . . .
H12 H 0.3060 0.7039 0.8746 0.064 Uiso 1 1 calc R . .
C15 C 0.2629(3) 0.47726(10) 0.0447(3) 0.0530(5) Uani 1 1 d . . .
H13A H 0.3776 0.4914 0.1162 0.080 Uiso 1 1 calc R . .
H13B H 0.2094 0.5051 -0.0390 0.080 Uiso 1 1 calc R . .
H13C H 0.2895 0.4439 -0.0133 0.080 Uiso 1 1 calc R . .
C14 C 0.4327(4) 0.32289(9) 0.7203(3) 0.0597(6) Uani 1 1 d . . .
H14A H 0.5620 0.3332 0.7654 0.090 Uiso 1 1 calc R . .
H14B H 0.4264 0.2844 0.6841 0.090 Uiso 1 1 calc R . .
H14C H 0.3624 0.3276 0.8080 0.090 Uiso 1 1 calc R . .
C4 C 0.1902(3) 0.70423(9) 0.6195(3) 0.0564(6) Uani 1 1 d . . .
H15 H 0.1648 0.7425 0.6120 0.068 Uiso 1 1 calc R . .
C16 C 0.1376(3) 0.34684(10) 0.0920(3) 0.0596(6) Uani 1 1 d . . .
H16 H 0.0712 0.3704 0.0067 0.072 Uiso 1 1 calc R . .
N1 N 0.2983(2) 0.53322(6) 0.64412(19) 0.0378(4) Uani 1 1 d . . .
O1 O 0.13110(18) 0.46427(6) 0.14984(16) 0.0424(3) Uani 1 1 d . . .
O2 O 0.1543(3) 0.29982(9) 0.0539(3) 0.0912(6) Uani 1 1 d . . .

loop_
_atom_site_aniso_label
_atom_site_aniso_U_11
_atom_site_aniso_U_22
_atom_site_aniso_U_33
_atom_site_aniso_U_23
_atom_site_aniso_U_13
_atom_site_aniso_U_12
S1 0.0476(3) 0.0407(3) 0.0351(3) 0.00346(18) 0.0035(2) 0.00226(19)
C1 0.0352(9) 0.0355(10) 0.0420(10) -0.0021(8) 0.0096(8) -0.0025(7)
C9 0.0302(9) 0.0445(10) 0.0322(9) -0.0015(7) 0.0072(7) -0.0026(7)
C8 0.0312(9) 0.0375(9) 0.0318(9) -0.0010(7) 0.0095(7) -0.0023(7)
C13 0.0408(10) 0.0408(10) 0.0308(9) -0.0001(8) 0.0094(8) -0.0030(8)
C7 0.0313(9) 0.0372(9) 0.0316(9) 0.0015(7) 0.0073(7) -0.0027(7)
C10 0.0410(10) 0.0452(11) 0.0400(10) -0.0089(8) 0.0116(8) -0.0043(8)
C12 0.0440(11) 0.0399(10) 0.0420(10) 0.0032(8) 0.0138(8) 0.0004(8)
C6 0.0382(10) 0.0401(10) 0.0452(11) 0.0011(8) 0.0112(8) -0.0024(8)
C11 0.0502(11) 0.0359(10) 0.0501(12) -0.0059(8) 0.0170(9) -0.0024(8)
C2 0.0512(12) 0.0450(11) 0.0448(11) -0.0066(9) 0.0083(9) -0.0030(9)
C5 0.0533(12) 0.0398(11) 0.0588(13) 0.0074(9) 0.0126(10) 0.0029(9)
C3 0.0582(13) 0.0427(11) 0.0594(13) -0.0136(10) 0.0159(11) -0.0054(10)
C15 0.0536(13) 0.0713(14) 0.0354(11) 0.0088(10) 0.0126(9) 0.0038(10)
C14 0.0816(16) 0.0468(12) 0.0512(13) 0.0105(10) 0.0157(12) 0.0079(11)
C4 0.0627(14) 0.0344(10) 0.0757(16) -0.0025(10) 0.0232(12) 0.0010(9)
C16 0.0634(14) 0.0575(14) 0.0580(14) -0.0207(11) 0.0137(11) -0.0074(11)
N1 0.0409(8) 0.0368(8) 0.0346(8) -0.0016(6) 0.0062(6) -0.0018(7)
O1 0.0403(7) 0.0535(8) 0.0317(7) 0.0017(6) 0.0047(5) 0.0037(6)
O2 0.1199(17) 0.0713(13) 0.0809(13) -0.0330(11) 0.0188(12) -0.0097(11)

loop_
_atom_type_symbol
_atom_type_description
_atom_type_scat_dispersion_real
_atom_type_scat_dispersion_imag
_atom_type_scat_source
C C 0.0033 0.0016 'International Tables Vol C Tables 4.2.6.8 and 6.1.1.4'
H H 0.0000 0.0000 'International Tables Vol C Tables 4.2.6.8 and 6.1.1.4'
N N 0.0061 0.0033 'International Tables Vol C Tables 4.2.6.8 and 6.1.1.4'
O O 0.0106 0.0060 'International Tables Vol C Tables 4.2.6.8 and 6.1.1.4'
S S 0.1246 0.1234 'International Tables Vol C Tables 4.2.6.8 and 6.1.1.4'

loop_
_geom_angle_atom_site_label_1
_geom_angle_atom_site_label_2
_geom_angle_atom_site_label_3
_geom_angle
_geom_angle_site_symmetry_1
_geom_angle_site_symmetry_3
_geom_angle_publ_flag
C6 S1 C7 89.34(9) . . ?
N1 C1 C2 125.30(17) . . ?
N1 C1 C6 115.19(16) . . ?
C2 C1 C6 119.51(17) . . ?
O1 C9 C8 119.43(16) . . ?
O1 C9 C10 120.12(16) . . ?
C8 C9 C10 120.42(17) . . ?
C9 C8 C13 117.97(17) . . ?
C9 C8 C7 123.58(16) . . ?
C13 C8 C7 118.45(16) . . ?
C12 C13 C8 122.66(17) . . ?
C12 C13 H4 118.7 . . ?
C8 C13 H4 118.7 . . ?
N1 C7 C8 121.32(16) . . ?
N1 C7 S1 115.09(13) . . ?
C8 C7 S1 123.58(13) . . ?
C11 C10 C9 119.56(17) . . ?
C11 C10 C16 120.01(19) . . ?
C9 C10 C16 120.38(19) . . ?
C13 C12 C11 117.99(18) . . ?
C13 C12 C14 120.58(18) . . ?
C11 C12 C14 121.42(18) . . ?
C5 C6 C1 121.13(19) . . ?
C5 C6 S1 129.54(16) . . ?
C1 C6 S1 109.33(14) . . ?
C12 C11 C10 121.33(18) . . ?
C12 C11 H9 119.3 . . ?
C10 C11 H9 119.3 . . ?
C3 C2 C1 118.8(2) . . ?
C3 C2 H10 120.6 . . ?
C1 C2 H10 120.6 . . ?
C4 C5 C6 118.3(2) . . ?
C4 C5 H11 120.9 . . ?
C6 C5 H11 120.9 . . ?
C2 C3 C4 121.1(2) . . ?
C2 C3 H12 119.5 . . ?
C4 C3 H12 119.5 . . ?
O1 C15 H13A 109.5 . . ?
O1 C15 H13B 109.5 . . ?
H13A C15 H13B 109.5 . . ?
O1 C15 H13C 109.5 . . ?
H13A C15 H13C 109.5 . . ?
H13B C15 H13C 109.5 . . ?
C12 C14 H14A 109.5 . . ?
C12 C14 H14B 109.5 . . ?
H14A C14 H14B 109.5 . . ?
C12 C14 H14C 109.5 . . ?
H14A C14 H14C 109.5 . . ?
H14B C14 H14C 109.5 . . ?
C5 C4 C3 121.2(2) . . ?
C5 C4 H15 119.4 . . ?
C3 C4 H15 119.4 . . ?
O2 C16 C10 126.0(3) . . ?
O2 C16 H16 117.0 . . ?
C10 C16 H16 117.0 . . ?
C7 N1 C1 111.05(15) . . ?
C9 O1 C15 114.26(14) . . ?

loop_
_geom_bond_atom_site_label_1
_geom_bond_atom_site_label_2
_geom_bond_distance
_geom_bond_site_symmetry_2
_geom_bond_publ_flag
S1 C6 1.729(2) . ?
S1 C7 1.7542(18) . ?
C1 N1 1.385(2) . ?
C1 C2 1.400(3) . ?
C1 C6 1.401(3) . ?
C9 O1 1.376(2) . ?
C9 C8 1.395(2) . ?
C9 C10 1.396(3) . ?
C8 C13 1.400(3) . ?
C8 C7 1.476(3) . ?
C13 C12 1.383(3) . ?
C13 H4 0.9300 . ?
C7 N1 1.302(2) . ?
C10 C11 1.392(3) . ?
C10 C16 1.485(3) . ?
C12 C11 1.386(3) . ?
C12 C14 1.512(3) . ?
C6 C5 1.394(3) . ?
C11 H9 0.9300 . ?
C2 C3 1.375(3) . ?
C2 H10 0.9300 . ?
C5 C4 1.373(3) . ?
C5 H11 0.9300 . ?
C3 C4 1.391(3) . ?
C3 H12 0.9300 . ?
C15 O1 1.439(2) . ?
C15 H13A 0.9600 . ?
C15 H13B 0.9600 . ?
C15 H13C 0.9600 . ?
C14 H14A 0.9600 . ?
C14 H14B 0.9600 . ?
C14 H14C 0.9600 . ?
C4 H15 0.9300 . ?
C16 O2 1.175(3) . ?
C16 H16 0.9300 . ?

loop_
_geom_torsion_atom_site_label_1
_geom_torsion_atom_site_label_2
_geom_torsion_atom_site_label_3
_geom_torsion_atom_site_label_4
_geom_torsion
_geom_torsion_site_symmetry_1
_geom_torsion_site_symmetry_2
_geom_torsion_site_symmetry_3
_geom_torsion_site_symmetry_4
_geom_torsion_publ_flag
O1 C9 C8 C13 -179.35(15) . . . . ?
C10 C9 C8 C13 2.6(3) . . . . ?
O1 C9 C8 C7 1.5(3) . . . . ?
C10 C9 C8 C7 -176.54(16) . . . . ?
C9 C8 C13 C12 -0.6(3) . . . . ?
C7 C8 C13 C12 178.66(17) . . . . ?
C9 C8 C7 N1 -179.52(16) . . . . ?
C13 C8 C7 N1 1.3(3) . . . . ?
C9 C8 C7 S1 1.5(2) . . . . ?
C13 C8 C7 S1 -177.63(13) . . . . ?
C6 S1 C7 N1 0.37(15) . . . . ?
C6 S1 C7 C8 179.37(15) . . . . ?
O1 C9 C10 C11 179.36(16) . . . . ?
C8 C9 C10 C11 -2.6(3) . . . . ?
O1 C9 C10 C16 -3.3(3) . . . . ?
C8 C9 C10 C16 174.75(17) . . . . ?
C8 C13 C12 C11 -1.5(3) . . . . ?
C8 C13 C12 C14 179.29(18) . . . . ?
N1 C1 C6 C5 179.18(18) . . . . ?
C2 C1 C6 C5 -0.9(3) . . . . ?
N1 C1 C6 S1 0.1(2) . . . . ?
C2 C1 C6 S1 179.95(14) . . . . ?
C7 S1 C6 C5 -179.3(2) . . . . ?
C7 S1 C6 C1 -0.22(14) . . . . ?
C13 C12 C11 C10 1.5(3) . . . . ?
C14 C12 C11 C10 -179.28(19) . . . . ?
C9 C10 C11 C12 0.5(3) . . . . ?
C16 C10 C11 C12 -176.88(19) . . . . ?
N1 C1 C2 C3 179.63(18) . . . . ?
C6 C1 C2 C3 -0.3(3) . . . . ?
C1 C6 C5 C4 1.3(3) . . . . ?
S1 C6 C5 C4 -179.76(17) . . . . ?
C1 C2 C3 C4 1.0(3) . . . . ?
C6 C5 C4 C3 -0.5(3) . . . . ?
C2 C3 C4 C5 -0.6(3) . . . . ?
C11 C10 C16 O2 -10.1(4) . . . . ?
C9 C10 C16 O2 172.5(2) . . . . ?
C8 C7 N1 C1 -179.43(15) . . . . ?
S1 C7 N1 C1 -0.4(2) . . . . ?
C2 C1 N1 C7 -179.67(17) . . . . ?
C6 C1 N1 C7 0.2(2) . . . . ?
C8 C9 O1 C15 101.8(2) . . . . ?
C10 C9 O1 C15 -80.1(2) . . . . ?
